data_2234859
loop_
_publ_author_name
'Wang, De-Cai'
'Qiu, Jiang-Kai'
'Zhu, Hai-Xi'
'Wei, Ping'
'Ou-Yang, Ping-Kai'

_publ_section_title
;
 5-Methyl-<i>N</i>-[2-(trifluoromethyl)phenyl]isoxazole-4-carboxamide
;
_journal_coeditor_code XU5516
_journal_issue 5
_journal_name_full 'Acta Crystallographica Section E'
_journal_page_first o1450
_journal_paper_doi 10.1107/S1600536812016467
_journal_volume 68
_journal_year 2012
_chemical_formula_iupac 'C12 H9 F3 N2 O2'
_chemical_formula_moiety 'C12 H9 F3 N2 O2'
_chemical_formula_sum 'C12 H9 F3 N2 O2'
_chemical_formula_weight 270.21
_chemical_name_systematic
;
5-Methyl-<i>N</i>-[2-(trifluoromethyl)phenyl]isoxazole-4-carboxamide
;
_space_group_IT_number 14
_symmetry_cell_setting monoclinic
_symmetry_space_group_name_Hall '-P 2ybc'
_symmetry_space_group_name_H-M 'P 1 21/c 1'
_atom_sites_solution_hydrogens geom
_atom_sites_solution_primary direct
_atom_sites_solution_secondary difmap
_audit_creation_method SHELXL-97
_cell_angle_alpha 90.00
_cell_angle_beta 101.29(3)
_cell_angle_gamma 90.00
_cell_formula_units_Z 4
_cell_length_a 15.839(3)
_cell_length_b 8.3260(17)
_cell_length_c 9.4250(19)
_cell_measurement_reflns_used 25
_cell_measurement_temperature 293(2)
_cell_measurement_theta_max 13
_cell_measurement_theta_min 9
_cell_volume 1218.9(4)
_computing_cell_refinement 'CAD-4 EXPRESS (Enraf--Nonius, 1994)'
_computing_data_collection 'CAD-4 EXPRESS (Enraf--Nonius, 1994)'
_computing_data_reduction 'XCAD4 (Harms & Wocadlo,1995)'
_computing_molecular_graphics 'SHELXTL (Sheldrick, 2008)'
_computing_publication_material 'SHELXTL (Sheldrick, 2008)'
_computing_structure_refinement 'SHELXTL (Sheldrick, 2008)'
_computing_structure_solution 'SHELXTL (Sheldrick, 2008)'
_diffrn_ambient_temperature 293(2)
_diffrn_measured_fraction_theta_full 1.000
_diffrn_measured_fraction_theta_max 1.000
_diffrn_measurement_device_type 'Enref--Nonius CAD-4'
_diffrn_measurement_method \w/2\q
_diffrn_radiation_monochromator graphite
_diffrn_radiation_source 'fine-focus sealed tube'
_diffrn_radiation_type MoK\a
_diffrn_radiation_wavelength 0.71073
_diffrn_reflns_av_R_equivalents 0.0000
_diffrn_reflns_av_sigmaI/netI 0.0613
_diffrn_reflns_limit_h_max 18
_diffrn_reflns_limit_h_min -18
_diffrn_reflns_limit_k_max 9
_diffrn_reflns_limit_k_min 0
_diffrn_reflns_limit_l_max 11
_diffrn_reflns_limit_l_min 0
_diffrn_reflns_number 2193
_diffrn_reflns_theta_full 25.20
_diffrn_reflns_theta_max 25.20
_diffrn_reflns_theta_min 1.31
_diffrn_standards_decay_% 1
_diffrn_standards_interval_count 200
_diffrn_standards_number 3
_exptl_absorpt_coefficient_mu 0.132
_exptl_absorpt_correction_T_max 0.9869
_exptl_absorpt_correction_T_min 0.9741
_exptl_absorpt_correction_type psi-scan
_exptl_absorpt_process_details '(North <i>et al.</i>, 1968)'
_exptl_crystal_colour colorless
_exptl_crystal_density_diffrn 1.472
_exptl_crystal_density_method 'not measured'
_exptl_crystal_description block
_exptl_crystal_F_000 552
_exptl_crystal_size_max 0.20
_exptl_crystal_size_mid 0.10
_exptl_crystal_size_min 0.10
_refine_diff_density_max 0.191
_refine_diff_density_min -0.188
_refine_ls_extinction_method none
_refine_ls_goodness_of_fit_ref 1.003
_refine_ls_hydrogen_treatment constr
_refine_ls_matrix_type full
_refine_ls_number_parameters 172
_refine_ls_number_reflns 2193
_refine_ls_number_restraints 0
_refine_ls_restrained_S_all 1.003
_refine_ls_R_factor_all 0.1257
_refine_ls_R_factor_gt 0.0616
_refine_ls_shift/su_max 0.000
_refine_ls_shift/su_mean 0.000
_refine_ls_structure_factor_coef Fsqd
_refine_ls_weighting_details 'calc w=1/[\s^2^(Fo^2^)+(0.0680P)^2^+0.0000P] where P=(Fo^2^+2Fc^2^)/3'
_refine_ls_weighting_scheme calc
_refine_ls_wR_factor_gt 0.1370
_refine_ls_wR_factor_ref 0.1637
_reflns_number_gt 1125
_reflns_number_total 2193
_reflns_threshold_expression I>2\s(I)
_cod_data_source_file xu5516.cif
_cod_data_source_block I
_cod_original_sg_symbol_H-M 'P 21/c'
_cod_database_code 2234859
_cod_database_fobs_code 2234859

loop_
_symmetry_equiv_pos_as_xyz
'x, y, z'
'-x, y+1/2, -z+1/2'
'-x, -y, -z'
'x, -y-1/2, z-1/2'

loop_
_atom_site_type_symbol
_atom_site_label
_atom_site_fract_x
_atom_site_fract_y
_atom_site_fract_z
_atom_site_U_iso_or_equiv
_atom_site_adp_type
_atom_site_calc_flag
_atom_site_refinement_flags
_atom_site_occupancy
_atom_site_symmetry_multiplicity
N N1 0.73554(18) 0.2300(3) 0.9712(3) 0.0540(8) Uani d . 1 1
H H1A 0.7386 0.2533 1.0610 0.065 Uiso calc R 1 1
O O1 0.67807(16) 0.2925(3) 0.7394(2) 0.0647(8) Uani d . 1 1
F F1 0.9108(2) 0.3541(4) 1.0116(3) 0.1322(13) Uani d . 1 1
C C1 0.9018(3) -0.0106(6) 0.8447(4) 0.0732(12) Uani d . 1 1
H H1B 0.9526 0.0039 0.8108 0.088 Uiso calc R 1 1
O O2 0.55089(19) 0.6534(3) 0.9342(3) 0.0782(9) Uani d . 1 1
N N2 0.6083(3) 0.6480(4) 1.0694(4) 0.0790(11) Uani d . 1 1
F F2 0.97802(18) 0.2773(4) 0.8551(4) 0.1233(11) Uani d . 1 1
C C2 0.8701(3) -0.1615(6) 0.8525(5) 0.0844(14) Uani d . 1 1
H H2B 0.8989 -0.2489 0.8232 0.101 Uiso calc R 1 1
F F3 0.85728(19) 0.3827(3) 0.7915(3) 0.1128(10) Uani d . 1 1
C C3 0.7957(3) -0.1853(5) 0.9035(5) 0.0805(13) Uani d . 1 1
H H3A 0.7746 -0.2886 0.9103 0.097 Uiso calc R 1 1
C C4 0.7526(3) -0.0551(5) 0.9447(4) 0.0650(11) Uani d . 1 1
H H4A 0.7023 -0.0707 0.9797 0.078 Uiso calc R 1 1
C C5 0.7837(2) 0.0983(4) 0.9344(3) 0.0512(9) Uani d . 1 1
C C6 0.8601(2) 0.1205(5) 0.8858(4) 0.0574(10) Uani d . 1 1
C C7 0.9005(3) 0.2832(5) 0.8849(5) 0.0680(11) Uani d . 1 1
C C8 0.6852(2) 0.3198(4) 0.8696(4) 0.0486(9) Uani d . 1 1
C C9 0.6396(2) 0.4541(4) 0.9236(4) 0.0488(9) Uani d . 1 1
C C10 0.5722(3) 0.5371(5) 0.8487(4) 0.0589(10) Uani d . 1 1
C C11 0.6589(3) 0.5281(5) 1.0597(4) 0.0641(11) Uani d . 1 1
H H11A 0.7029 0.4948 1.1343 0.077 Uiso calc R 1 1
C C12 0.5197(3) 0.5268(5) 0.7026(4) 0.0761(12) Uani d . 1 1
H H12A 0.4770 0.6101 0.6897 0.114 Uiso calc R 1 1
H H12B 0.4919 0.4240 0.6897 0.114 Uiso calc R 1 1
H H12C 0.5559 0.5397 0.6327 0.114 Uiso calc R 1 1

loop_
_atom_site_aniso_label
_atom_site_aniso_U_11
_atom_site_aniso_U_22
_atom_site_aniso_U_33
_atom_site_aniso_U_12
_atom_site_aniso_U_13
_atom_site_aniso_U_23
N1 0.066(2) 0.0617(19) 0.0402(15) 0.0153(17) 0.0235(14) 0.0065(15)
O1 0.0783(18) 0.0810(19) 0.0400(13) 0.0171(15) 0.0239(12) -0.0014(13)
F1 0.172(3) 0.127(3) 0.112(2) -0.071(2) 0.062(2) -0.0454(19)
C1 0.064(3) 0.081(3) 0.083(3) 0.013(2) 0.035(2) 0.003(2)
O2 0.093(2) 0.0569(17) 0.094(2) 0.0188(16) 0.0402(19) 0.0020(16)
N2 0.111(3) 0.063(2) 0.069(2) 0.010(2) 0.035(2) -0.0060(19)
F2 0.0791(18) 0.124(2) 0.182(3) -0.0192(18) 0.0619(19) 0.010(2)
C2 0.091(3) 0.071(3) 0.100(4) 0.022(3) 0.040(3) 0.003(3)
F3 0.108(2) 0.087(2) 0.135(3) -0.0171(17) 0.0032(18) 0.0453(18)
C3 0.097(3) 0.049(3) 0.102(3) 0.003(2) 0.034(3) 0.014(2)
C4 0.065(3) 0.068(3) 0.070(3) -0.001(2) 0.033(2) 0.015(2)
C5 0.059(2) 0.054(2) 0.045(2) 0.0066(19) 0.0234(18) 0.0067(16)
C6 0.058(2) 0.069(3) 0.050(2) 0.006(2) 0.0218(18) 0.0051(19)
C7 0.065(3) 0.075(3) 0.071(3) 0.000(2) 0.033(2) 0.004(2)
C8 0.050(2) 0.049(2) 0.052(2) 0.0024(18) 0.0254(17) 0.0047(17)
C9 0.061(2) 0.044(2) 0.0470(19) -0.0004(18) 0.0261(17) 0.0010(17)
C10 0.064(3) 0.049(2) 0.070(2) -0.004(2) 0.030(2) 0.004(2)
C11 0.091(3) 0.056(2) 0.051(2) 0.003(2) 0.026(2) 0.0006(19)
C12 0.076(3) 0.072(3) 0.081(3) -0.001(2) 0.017(2) 0.015(2)

loop_
_atom_type_symbol
_atom_type_description
_atom_type_scat_dispersion_real
_atom_type_scat_dispersion_imag
_atom_type_scat_source
C C 0.0033 0.0016 'International Tables Vol C Tables 4.2.6.8 and 6.1.1.4'
H H 0.0000 0.0000 'International Tables Vol C Tables 4.2.6.8 and 6.1.1.4'
N N 0.0061 0.0033 'International Tables Vol C Tables 4.2.6.8 and 6.1.1.4'
O O 0.0106 0.0060 'International Tables Vol C Tables 4.2.6.8 and 6.1.1.4'
F F 0.0171 0.0103 'International Tables Vol C Tables 4.2.6.8 and 6.1.1.4'

loop_
_geom_angle_atom_site_label_1
_geom_angle_atom_site_label_2
_geom_angle_atom_site_label_3
_geom_angle
C8 N1 C5 121.8(3)
C8 N1 H1A 119.1
C5 N1 H1A 119.1
C2 C1 C6 121.1(4)
C2 C1 H1B 119.5
C6 C1 H1B 119.5
C10 O2 N2 108.9(3)
C11 N2 O2 105.0(3)
C1 C2 C3 120.3(4)
C1 C2 H2B 119.9
C3 C2 H2B 119.9
C2 C3 C4 119.5(4)
C2 C3 H3A 120.3
C4 C3 H3A 120.3
C3 C4 C5 120.4(3)
C3 C4 H4A 119.8
C5 C4 H4A 119.8
C4 C5 C6 119.5(3)
C4 C5 N1 118.9(3)
C6 C5 N1 121.6(3)
C1 C6 C5 119.2(4)
C1 C6 C7 119.2(3)
C5 C6 C7 121.6(3)
F3 C7 F2 105.6(3)
F3 C7 F1 106.5(4)
F2 C7 F1 104.9(4)
F3 C7 C6 114.2(4)
F2 C7 C6 112.7(4)
F1 C7 C6 112.2(3)
O1 C8 N1 122.2(3)
O1 C8 C9 121.8(3)
N1 C8 C9 115.9(3)
C10 C9 C11 105.2(3)
C10 C9 C8 126.8(3)
C11 C9 C8 128.0(4)
O2 C10 C9 108.7(3)
O2 C10 C12 116.3(4)
C9 C10 C12 135.0(4)
N2 C11 C9 112.2(4)
N2 C11 H11A 123.9
C9 C11 H11A 123.9
C10 C12 H12A 109.5
C10 C12 H12B 109.5
H12A C12 H12B 109.5
C10 C12 H12C 109.5
H12A C12 H12C 109.5
H12B C12 H12C 109.5

loop_
_geom_bond_atom_site_label_1
_geom_bond_atom_site_label_2
_geom_bond_distance
N1 C8 1.346(4)
N1 C5 1.417(4)
N1 H1A 0.8600
O1 C8 1.231(4)
F1 C7 1.314(4)
C1 C2 1.361(6)
C1 C6 1.370(5)
C1 H1B 0.9300
O2 C10 1.345(4)
O2 N2 1.415(4)
N2 C11 1.295(5)
F2 C7 1.312(4)
C2 C3 1.370(6)
C2 H2B 0.9300
F3 C7 1.302(5)
C3 C4 1.377(5)
C3 H3A 0.9300
C4 C5 1.379(5)
C4 H4A 0.9300
C5 C6 1.387(4)
C6 C7 1.499(5)
C8 C9 1.475(4)
C9 C10 1.350(5)
C9 C11 1.401(5)
C10 C12 1.465(5)
C11 H11A 0.9300
C12 H12A 0.9600
C12 H12B 0.9600
C12 H12C 0.9600

loop_
_geom_hbond_atom_site_label_D
_geom_hbond_atom_site_label_H
_geom_hbond_atom_site_label_A
_geom_hbond_site_symmetry_A
_geom_hbond_distance_DH
_geom_hbond_distance_HA
_geom_hbond_distance_DA
_geom_hbond_angle_DHA
N1 H1A O1 4_566 0.86 2.13 2.855(3) 142.3

loop_
_geom_torsion_atom_site_label_1
_geom_torsion_atom_site_label_2
_geom_torsion_atom_site_label_3
_geom_torsion_atom_site_label_4
_geom_torsion
C10 O2 N2 C11 -1.6(4)
C6 C1 C2 C3 -0.7(7)
C1 C2 C3 C4 1.0(7)
C2 C3 C4 C5 0.2(6)
C3 C4 C5 C6 -1.7(6)
C3 C4 C5 N1 177.1(4)
C8 N1 C5 C4 -100.9(4)
C8 N1 C5 C6 77.9(4)
C2 C1 C6 C5 -0.8(6)
C2 C1 C6 C7 175.8(4)
C4 C5 C6 C1 2.0(5)
N1 C5 C6 C1 -176.7(3)
C4 C5 C6 C7 -174.5(4)
N1 C5 C6 C7 6.7(5)
C1 C6 C7 F3 114.9(4)
C5 C6 C7 F3 -68.6(5)
C1 C6 C7 F2 -5.7(6)
C5 C6 C7 F2 170.9(4)
C1 C6 C7 F1 -123.8(4)
C5 C6 C7 F1 52.7(5)
C5 N1 C8 O1 0.1(5)
C5 N1 C8 C9 -179.3(3)
O1 C8 C9 C10 16.6(5)
N1 C8 C9 C10 -163.9(3)
O1 C8 C9 C11 -160.1(3)
N1 C8 C9 C11 19.4(5)
N2 O2 C10 C9 1.4(4)
N2 O2 C10 C12 -179.2(3)
C11 C9 C10 O2 -0.7(4)
C8 C9 C10 O2 -177.9(3)
C11 C9 C10 C12 -180.0(4)
C8 C9 C10 C12 2.8(6)
O2 N2 C11 C9 1.2(4)
C10 C9 C11 N2 -0.4(4)
C8 C9 C11 N2 176.9(3)

loop_
_cod_related_entry_id
_cod_related_entry_database
_cod_related_entry_code
1 ChemSpider 10664644
